data_7210064
loop_
_publ_author_name
'Hutin, Marie'
'Yvon, Carine'
'Yan, Jun'
'Macdonell, Andrew'
'Long, De-Liang'
'Cronin, Leroy'

_publ_section_title
;
 Programming the assembly of carboxylic acid-functionalised hybrid
 polyoxometalates
;
_journal_issue 22
_journal_name_full CrystEngComm
_journal_page_first 4422
_journal_paper_doi 10.1039/c3ce26816k
_journal_volume 15
_journal_year 2013
_chemical_formula_sum 'C72 H146 Mn Mo6 N7 O30'
_chemical_formula_weight 2220.54
_chemical_name_systematic
;
?
;
_space_group_IT_number 14
_symmetry_cell_setting monoclinic
_symmetry_space_group_name_Hall '-P 2yn'
_symmetry_space_group_name_H-M 'P 1 21/n 1'
_atom_sites_solution_hydrogens geom
_atom_sites_solution_primary direct
_atom_sites_solution_secondary difmap
_audit_creation_method SHELXL-97
_cell_angle_alpha 90.00
_cell_angle_beta 91.794(2)
_cell_angle_gamma 90.00
_cell_formula_units_Z 4
_cell_length_a 17.2400(6)
_cell_length_b 27.2040(11)
_cell_length_c 20.4735(8)
_cell_measurement_reflns_used 6262
_cell_measurement_temperature 150(2)
_cell_measurement_theta_max 22.2
_cell_measurement_theta_min 2.17
_cell_volume 9597.3(6)
_computing_cell_refinement Apex2
_computing_data_collection Apex2
_computing_data_reduction Apex2
_computing_molecular_graphics Diamond3
_computing_publication_material WinGX
_computing_structure_refinement 'SHELXL-97 (Sheldrick, 2008)'
_computing_structure_solution 'SHELXS-97 (Sheldrick, 2008)'
_diffrn_ambient_temperature 150(2)
_diffrn_measured_fraction_theta_full 0.989
_diffrn_measured_fraction_theta_max 0.989
_diffrn_measurement_device_type 'Bruker Apex II Quasar CCD'
_diffrn_measurement_method '\w & \p scans'
_diffrn_radiation_monochromator graphite
_diffrn_radiation_source 'fine-focus sealed tube'
_diffrn_radiation_type MoK\a
_diffrn_radiation_wavelength 0.71073
_diffrn_reflns_av_R_equivalents 0.1093
_diffrn_reflns_av_sigmaI/netI 0.1206
_diffrn_reflns_limit_h_max 21
_diffrn_reflns_limit_h_min -20
_diffrn_reflns_limit_k_max 33
_diffrn_reflns_limit_k_min -29
_diffrn_reflns_limit_l_max 24
_diffrn_reflns_limit_l_min -23
_diffrn_reflns_number 74010
_diffrn_reflns_theta_full 26.00
_diffrn_reflns_theta_max 26.00
_diffrn_reflns_theta_min 1.74
_diffrn_standards_decay_% None
_exptl_absorpt_coefficient_mu 0.961
_exptl_absorpt_correction_T_max 0.9626
_exptl_absorpt_correction_T_min 0.8615
_exptl_absorpt_correction_type empirical
_exptl_absorpt_process_details SADABS
_exptl_crystal_colour orange
_exptl_crystal_density_diffrn 1.537
_exptl_crystal_density_meas ?
_exptl_crystal_density_method 'not measured'
_exptl_crystal_description block
_exptl_crystal_F_000 4576
_exptl_crystal_size_max 0.16
_exptl_crystal_size_mid 0.10
_exptl_crystal_size_min 0.04
_refine_diff_density_max 0.83
_refine_diff_density_min -0.91
_refine_diff_density_rms 0.13
_refine_ls_extinction_coef none
_refine_ls_extinction_method none
_refine_ls_goodness_of_fit_ref 1.006
_refine_ls_hydrogen_treatment constr
_refine_ls_matrix_type full
_refine_ls_number_parameters 1055
_refine_ls_number_reflns 18657
_refine_ls_number_restraints 4
_refine_ls_restrained_S_all 1.006
_refine_ls_R_factor_all 0.1270
_refine_ls_R_factor_gt 0.0551
_refine_ls_shift/su_max 0.002
_refine_ls_shift/su_mean 0.000
_refine_ls_structure_factor_coef Fsqd
_refine_ls_weighting_details 'calc w=1/[\s^2^(Fo^2^)+(0.0387P)^2^+18.2824P] where P=(Fo^2^+2Fc^2^)/3'
_refine_ls_weighting_scheme calc
_refine_ls_wR_factor_gt 0.0985
_refine_ls_wR_factor_ref 0.1263
_reflns_number_gt 10601
_reflns_number_total 18657
_reflns_threshold_expression >2\s(I)
_cod_data_source_file c3ce26816k.txt
_cod_data_source_block mh242cy
_cod_depositor_comments
;
The following automatic conversions were performed:

'_exptl_crystal_density_meas' value 'NONE' was changed to '?' - the
value is perceived as not measured.

Automatic conversion script
Id: cif_fix_values 3008 2015-01-20 13:52:24Z robertas 
;
_cod_original_sg_symbol_H-M P2(1)/n
_cod_database_code 7210064

loop_
_symmetry_equiv_pos_as_xyz
'x, y, z'
'-x+1/2, y+1/2, -z+1/2'
'-x, -y, -z'
'x-1/2, -y-1/2, z-1/2'

loop_
_atom_site_label
_atom_site_type_symbol
_atom_site_fract_x
_atom_site_fract_y
_atom_site_fract_z
_atom_site_U_iso_or_equiv
_atom_site_adp_type
_atom_site_occupancy
_atom_site_symmetry_multiplicity
_atom_site_calc_flag
_atom_site_refinement_flags
_atom_site_disorder_assembly
_atom_site_disorder_group
Mo1 Mo 0.86042(3) 0.07921(2) 0.54479(3) 0.02298(14) Uani 1 1 d . . .
Mo2 Mo 0.81186(3) -0.02280(2) 0.46315(3) 0.02240(14) Uani 1 1 d . . .
Mo3 Mo 1.04869(3) 0.10060(2) 0.58314(3) 0.02369(14) Uani 1 1 d . . .
Mo4 Mo 0.37724(4) 0.09106(2) 0.96251(3) 0.02851(16) Uani 1 1 d . . .
Mo5 Mo 0.41248(4) 0.06065(2) 1.11888(3) 0.03134(17) Uani 1 1 d . . .
Mo6 Mo 0.46428(4) 0.03039(2) 0.84231(3) 0.03612(18) Uani 1 1 d . . .
Mn1 Mn 1.0000 0.0000 0.5000 0.0173(3) Uani 1 2 d S . .
Mn2 Mn 0.5000 0.0000 1.0000 0.0230(3) Uani 1 2 d S . .
O1 O 0.7622(2) -0.07222(16) 0.4903(2) 0.0322(12) Uani 1 1 d . . .
O2 O 0.7489(3) 0.00839(16) 0.4131(2) 0.0348(12) Uani 1 1 d . . .
O3 O 0.8140(2) 0.01491(14) 0.5425(2) 0.0237(10) Uani 1 1 d . . .
O4 O 0.7989(2) 0.11396(15) 0.4972(2) 0.0323(12) Uani 1 1 d . . .
O5 O 0.8390(3) 0.09401(16) 0.6228(2) 0.0334(12) Uani 1 1 d . . .
O6 O 0.9552(2) 0.11501(14) 0.5343(2) 0.0204(10) Uani 1 1 d . . .
O7 O 0.9710(2) 0.02955(14) 0.58216(19) 0.0211(10) Uani 1 1 d . . .
O8 O 1.0220(3) 0.11462(16) 0.6602(2) 0.0345(12) Uani 1 1 d . . .
O9 O 1.1255(2) 0.05204(14) 0.60319(19) 0.0230(10) Uani 1 1 d . . .
O10 O 1.1057(3) 0.14826(15) 0.5588(2) 0.0342(12) Uani 1 1 d . . .
O11 O 1.0695(2) 0.05524(14) 0.48762(19) 0.0208(10) Uani 1 1 d . . .
O12 O 0.9071(2) 0.03667(14) 0.45737(19) 0.0198(10) Uani 1 1 d . . .
O13 O 0.4483(3) 0.09512(17) 1.1817(2) 0.0422(13) Uani 1 1 d . . .
O14 O 0.4315(3) -0.00481(16) 1.1497(2) 0.0339(12) Uani 1 1 d . . .
O15 O 0.3136(3) 0.06117(17) 1.1258(2) 0.0390(13) Uani 1 1 d . . .
O16 O 0.5326(3) 0.03597(15) 1.0847(2) 0.0285(11) Uani 1 1 d . . .
O17 O 0.4233(3) 0.10502(15) 1.0477(2) 0.0269(11) Uani 1 1 d . . .
O18 O 0.3933(3) 0.01618(14) 1.0181(2) 0.0254(11) Uani 1 1 d . . .
O19 O 0.2802(3) 0.09305(17) 0.9761(2) 0.0395(13) Uani 1 1 d . . .
O20 O 0.3979(3) 0.14511(16) 0.9256(2) 0.0371(12) Uani 1 1 d . . .
O21 O 0.3737(3) 0.04651(15) 0.8908(2) 0.0308(11) Uani 1 1 d . . .
O22 O 0.5029(3) 0.06100(15) 0.9488(2) 0.0277(11) Uani 1 1 d . . .
O23 O 0.4847(3) 0.08488(18) 0.8064(2) 0.0522(15) Uani 1 1 d . . .
O24 O 0.4227(3) -0.00456(19) 0.7820(2) 0.0511(15) Uani 1 1 d . . .
O25 O 1.1337(3) 0.0839(2) 0.2896(3) 0.0591(17) Uani 1 1 d . . .
O26 O 1.2359(3) 0.1626(2) 0.1948(3) 0.0539(15) Uani 1 1 d . . .
O27 O 1.1761(3) 0.10059(19) 0.1443(3) 0.0506(15) Uani 1 1 d . . .
H27 H 1.2215 0.0897 0.1414 0.076 Uiso 1 1 calc R . .
O28 O 0.6431(3) 0.17339(17) 1.0553(3) 0.0424(13) Uani 1 1 d . . .
O29 O 0.7139(3) 0.27901(18) 1.0326(3) 0.0445(14) Uani 1 1 d . . .
H29 H 0.6823 0.3008 1.0436 0.067 Uiso 1 1 calc R . .
O30 O 0.7175(3) 0.2632(2) 1.1396(3) 0.0571(16) Uani 1 1 d . . .
N1 N 1.0070(3) 0.08290(19) 0.3144(2) 0.0276(13) Uani 1 1 d . . .
H1 H 0.9613 0.0936 0.3003 0.033 Uiso 1 1 calc R . .
N2 N 0.6954(3) 0.10514(19) 1.0106(3) 0.0316(14) Uani 1 1 d . . .
H2 H 0.7394 0.0926 0.9977 0.038 Uiso 1 1 calc R . .
N3 N 0.4095(3) 0.24729(18) 0.1062(3) 0.0301(14) Uani 1 1 d . B .
N4 N 0.6495(3) 0.9923(2) 0.6680(3) 0.0305(14) Uani 1 1 d . . .
N5 N 0.7289(6) 0.3765(3) 0.2668(4) 0.088(3) Uani 1 1 d . . .
N6 N 0.8571(6) 0.1359(4) 0.2740(6) 0.135(5) Uani 1 1 d . . .
N7 N 0.8626(6) 0.0583(4) 0.9866(5) 0.096(3) Uani 1 1 d . . .
C1 C 1.0078(4) 0.0552(2) 0.3762(3) 0.0230(15) Uani 1 1 d . . .
C2 C 1.0660(4) 0.0801(2) 0.4249(3) 0.0273(16) Uani 1 1 d . . .
H2A H 1.1183 0.0800 0.4062 0.033 Uiso 1 1 calc R . .
H2B H 1.0504 0.1147 0.4314 0.033 Uiso 1 1 calc R . .
C3 C 0.9233(4) 0.0611(2) 0.3975(3) 0.0232(15) Uani 1 1 d . . .
H3A H 0.9120 0.0966 0.4024 0.028 Uiso 1 1 calc R . .
H3B H 0.8881 0.0481 0.3625 0.028 Uiso 1 1 calc R . .
C4 C 0.9699(4) -0.0024(2) 0.6389(3) 0.0266(16) Uani 1 1 d . . .
H4A H 0.9172 -0.0020 0.6567 0.032 Uiso 1 1 calc R . .
H4B H 1.0063 0.0107 0.6730 0.032 Uiso 1 1 calc R . .
C5 C 1.0671(4) 0.0940(3) 0.2766(4) 0.0384(19) Uani 1 1 d . . .
C6 C 1.0415(4) 0.1182(3) 0.2117(4) 0.047(2) Uani 1 1 d . . .
H6A H 1.0397 0.0929 0.1769 0.057 Uiso 1 1 calc R . .
H6B H 0.9885 0.1316 0.2156 0.057 Uiso 1 1 calc R . .
C7 C 1.0959(5) 0.1593(3) 0.1920(4) 0.043(2) Uani 1 1 d . . .
C8 C 1.1775(5) 0.1411(3) 0.1792(4) 0.0368(19) Uani 1 1 d . . .
C9 C 1.0998(6) 0.1980(3) 0.2448(4) 0.075(3) Uani 1 1 d . . .
H9A H 1.1216 0.1836 0.2853 0.113 Uiso 1 1 calc R . .
H9B H 1.0475 0.2104 0.2524 0.113 Uiso 1 1 calc R . .
H9C H 1.1329 0.2251 0.2311 0.113 Uiso 1 1 calc R . .
C10 C 1.0626(5) 0.1813(3) 0.1276(4) 0.064(3) Uani 1 1 d . . .
H10A H 1.0980 0.2066 0.1119 0.096 Uiso 1 1 calc R . .
H10B H 1.0118 0.1961 0.1352 0.096 Uiso 1 1 calc R . .
H10C H 1.0568 0.1553 0.0947 0.096 Uiso 1 1 calc R . .
C11 C 0.6285(4) 0.0719(2) 1.0099(3) 0.0285(16) Uani 1 1 d . . .
C12 C 0.5968(4) 0.0696(2) 1.0794(3) 0.0319(17) Uani 1 1 d . . .
H12A H 0.6391 0.0593 1.1103 0.038 Uiso 1 1 calc R . .
H12B H 0.5798 0.1028 1.0923 0.038 Uiso 1 1 calc R . .
C13 C 0.5688(4) 0.0920(2) 0.9587(3) 0.0303(17) Uani 1 1 d . . .
H13A H 0.5511 0.1248 0.9730 0.036 Uiso 1 1 calc R . .
H13B H 0.5947 0.0962 0.9166 0.036 Uiso 1 1 calc R . .
C14 C 0.3371(4) -0.0224(2) 1.0115(4) 0.0327(17) Uani 1 1 d . . .
H14A H 0.2964 -0.0123 0.9791 0.039 Uiso 1 1 calc R . .
H14B H 0.3120 -0.0270 1.0539 0.039 Uiso 1 1 calc R . .
C15 C 0.6970(5) 0.1528(3) 1.0287(4) 0.0390(19) Uani 1 1 d . . .
C16 C 0.7706(5) 0.1812(3) 1.0130(4) 0.050(2) Uani 1 1 d . . .
H16A H 0.8125 0.1576 1.0038 0.060 Uiso 1 1 calc R . .
H16B H 0.7607 0.2012 0.9732 0.060 Uiso 1 1 calc R . .
C17 C 0.7975(4) 0.2148(3) 1.0687(4) 0.041(2) Uani 1 1 d . . .
C18 C 0.7379(4) 0.2535(3) 1.0856(4) 0.041(2) Uani 1 1 d . . .
C19 C 0.8717(5) 0.2410(3) 1.0475(5) 0.063(3) Uani 1 1 d . . .
H19A H 0.8588 0.2642 1.0123 0.095 Uiso 1 1 calc R . .
H19B H 0.9086 0.2165 1.0319 0.095 Uiso 1 1 calc R . .
H19C H 0.8951 0.2587 1.0848 0.095 Uiso 1 1 calc R . .
C20 C 0.8151(5) 0.1827(3) 1.1300(4) 0.060(3) Uani 1 1 d . . .
H20A H 0.8441 0.2021 1.1628 0.090 Uiso 1 1 calc R . .
H20B H 0.8461 0.1541 1.1177 0.090 Uiso 1 1 calc R . .
H20C H 0.7662 0.1714 1.1481 0.090 Uiso 1 1 calc R . .
C21 C 0.4590(4) 0.2701(2) 0.0532(3) 0.0347(18) Uani 1 1 d . . .
H21A H 0.4277 0.2956 0.0302 0.042 Uiso 1 1 calc R . .
H21B H 0.5040 0.2867 0.0748 0.042 Uiso 1 1 calc R . .
C22 C 0.4890(4) 0.2348(2) 0.0031(4) 0.0372(19) Uani 1 1 d . . .
H22A H 0.4453 0.2153 -0.0158 0.045 Uiso 1 1 calc R . .
H22B H 0.5264 0.2118 0.0244 0.045 Uiso 1 1 calc R . .
C23 C 0.5289(4) 0.2625(3) -0.0516(3) 0.0389(19) Uani 1 1 d . . .
H23A H 0.4894 0.2814 -0.0772 0.047 Uiso 1 1 calc R . .
H23B H 0.5663 0.2863 -0.0319 0.047 Uiso 1 1 calc R . .
C24 C 0.5713(5) 0.2293(3) -0.0971(4) 0.055(2) Uani 1 1 d . . .
H24A H 0.6151 0.2137 -0.0734 0.082 Uiso 1 1 calc R . .
H24B H 0.5908 0.2486 -0.1336 0.082 Uiso 1 1 calc R . .
H24C H 0.5358 0.2038 -0.1140 0.082 Uiso 1 1 calc R . .
C25 C 0.3389(4) 0.2220(2) 0.0759(4) 0.0338(18) Uani 1 1 d . . .
H25A H 0.3567 0.1948 0.0480 0.041 Uiso 1 1 calc R . .
H25B H 0.3089 0.2073 0.1114 0.041 Uiso 1 1 calc R . .
C26 C 0.2859(5) 0.2543(3) 0.0357(4) 0.054(2) Uani 1 1 d . . .
H26A H 0.2625 0.2791 0.0645 0.065 Uiso 1 1 calc R . .
H26B H 0.3166 0.2720 0.0031 0.065 Uiso 1 1 calc R . .
C27 C 0.2226(5) 0.2262(3) 0.0009(4) 0.062(3) Uani 1 1 d . . .
H27A H 0.1935 0.2073 0.0333 0.074 Uiso 1 1 calc R . .
H27B H 0.2460 0.2025 -0.0293 0.074 Uiso 1 1 calc R . .
C28 C 0.1667(6) 0.2589(4) -0.0374(5) 0.098(4) Uani 1 1 d . . .
H28A H 0.1451 0.2835 -0.0081 0.148 Uiso 1 1 calc R . .
H28B H 0.1246 0.2389 -0.0565 0.148 Uiso 1 1 calc R . .
H28C H 0.1942 0.2754 -0.0723 0.148 Uiso 1 1 calc R . .
C29 C 0.3861(4) 0.2901(2) 0.1492(3) 0.0322(17) Uani 1 1 d . . .
H29A H 0.4338 0.3079 0.1635 0.039 Uiso 1 1 calc R . .
H29B H 0.3542 0.3131 0.1222 0.039 Uiso 1 1 calc R . .
C30 C 0.3417(5) 0.2772(3) 0.2089(3) 0.0390(19) Uani 1 1 d . . .
H30A H 0.3745 0.2568 0.2387 0.047 Uiso 1 1 calc R . .
H30B H 0.2950 0.2579 0.1959 0.047 Uiso 1 1 calc R . .
C31 C 0.3175(5) 0.3237(3) 0.2440(4) 0.049(2) Uani 1 1 d . . .
H31A H 0.3646 0.3432 0.2553 0.059 Uiso 1 1 calc R . .
H31B H 0.2846 0.3437 0.2138 0.059 Uiso 1 1 calc R . .
C32 C 0.2739(6) 0.3144(3) 0.3053(4) 0.073(3) Uani 1 1 d . . .
H32A H 0.2278 0.2945 0.2948 0.109 Uiso 1 1 calc R . .
H32B H 0.2581 0.3459 0.3240 0.109 Uiso 1 1 calc R . .
H32C H 0.3075 0.2968 0.3369 0.109 Uiso 1 1 calc R . .
C33 C 0.4563(4) 0.2094(2) 0.1444(4) 0.0369(19) Uani 1 1 d . . .
H33A H 0.4704 0.1826 0.1142 0.044 Uiso 1 1 calc R A 1
H33B H 0.4228 0.1949 0.1778 0.044 Uiso 1 1 calc R A 1
C34 C 0.5300(5) 0.2283(3) 0.1783(4) 0.058(2) Uani 1 1 d . B 1
H34A H 0.5675 0.2382 0.1452 0.069 Uiso 1 1 calc R B 1
H34B H 0.5178 0.2577 0.2047 0.069 Uiso 1 1 calc R B 1
C35 C 0.5658(6) 0.1894(4) 0.2221(5) 0.079(3) Uani 1 1 d D B 1
H35A H 0.5644 0.1573 0.1991 0.095 Uiso 1 1 calc R B 1
H35B H 0.6208 0.1977 0.2321 0.095 Uiso 1 1 calc R B 1
C36 C 0.5247(8) 0.1855(4) 0.2819(6) 0.066(4) Uani 0.70 1 d PD B 1
H36A H 0.5154 0.2184 0.2993 0.099 Uiso 1 1 calc R B 1
H36B H 0.5558 0.1665 0.3138 0.099 Uiso 1 1 calc R B 1
H36C H 0.4750 0.1689 0.2734 0.099 Uiso 1 1 calc R B 1
C36' C 0.6262(15) 0.1925(11) 0.2733(13) 0.065(9) Uiso 0.30 1 d PD C 2
C37 C 0.6858(4) 1.0003(3) 0.7358(3) 0.0379(19) Uani 1 1 d . . .
H37A H 0.6551 1.0254 0.7586 0.045 Uiso 1 1 calc R . .
H37B H 0.6821 0.9692 0.7607 0.045 Uiso 1 1 calc R . .
C38 C 0.7701(4) 1.0165(3) 0.7368(4) 0.045(2) Uani 1 1 d . . .
H38A H 0.8026 0.9893 0.7207 0.054 Uiso 1 1 calc R . .
H38B H 0.7757 1.0448 0.7070 0.054 Uiso 1 1 calc R . .
C39 C 0.7980(5) 1.0307(3) 0.8036(4) 0.054(2) Uani 1 1 d . . .
H39A H 0.7872 1.0037 0.8343 0.065 Uiso 1 1 calc R . .
H39B H 0.7690 1.0601 0.8178 0.065 Uiso 1 1 calc R . .
C40 C 0.8853(5) 1.0421(3) 0.8068(4) 0.062(3) Uani 1 1 d . . .
H40A H 0.9147 1.0115 0.8033 0.093 Uiso 1 1 calc R . .
H40B H 0.8988 1.0581 0.8485 0.093 Uiso 1 1 calc R . .
H40C H 0.8981 1.0641 0.7708 0.093 Uiso 1 1 calc R . .
C41 C 0.6923(4) 0.9513(2) 0.6339(4) 0.0362(19) Uani 1 1 d . . .
H41A H 0.6750 0.9510 0.5873 0.043 Uiso 1 1 calc R . .
H41B H 0.7484 0.9591 0.6356 0.043 Uiso 1 1 calc R . .
C42 C 0.6812(4) 0.9005(3) 0.6617(4) 0.045(2) Uani 1 1 d . . .
H42A H 0.6251 0.8938 0.6656 0.054 Uiso 1 1 calc R . .
H42B H 0.7058 0.8987 0.7060 0.054 Uiso 1 1 calc R . .
C43 C 0.7170(5) 0.8613(3) 0.6179(5) 0.062(3) Uani 1 1 d . . .
H43A H 0.6969 0.8662 0.5726 0.074 Uiso 1 1 calc R . .
H43B H 0.7739 0.8664 0.6181 0.074 Uiso 1 1 calc R . .
C44 C 0.7018(6) 0.8103(3) 0.6369(5) 0.082(3) Uani 1 1 d . . .
H44A H 0.7191 0.8053 0.6825 0.123 Uiso 1 1 calc R . .
H44B H 0.7302 0.7880 0.6086 0.123 Uiso 1 1 calc R . .
H44C H 0.6461 0.8036 0.6323 0.123 Uiso 1 1 calc R . .
C45 C 0.5649(4) 0.9800(3) 0.6766(3) 0.0355(18) Uani 1 1 d . . .
H45A H 0.5386 1.0091 0.6946 0.043 Uiso 1 1 calc R . .
H45B H 0.5614 0.9531 0.7090 0.043 Uiso 1 1 calc R . .
C46 C 0.5220(4) 0.9644(4) 0.6138(4) 0.060(3) Uani 1 1 d . . .
H46A H 0.5200 0.9925 0.5832 0.072 Uiso 1 1 calc R . .
H46B H 0.5513 0.9376 0.5931 0.072 Uiso 1 1 calc R . .
C47 C 0.4412(4) 0.9471(3) 0.6250(4) 0.050(2) Uani 1 1 d . . .
H47A H 0.4104 0.9747 0.6421 0.060 Uiso 1 1 calc R . .
H47B H 0.4427 0.9208 0.6584 0.060 Uiso 1 1 calc R . .
C48 C 0.4021(6) 0.9278(5) 0.5627(5) 0.116(5) Uani 1 1 d . . .
H48A H 0.4208 0.9463 0.5252 0.174 Uiso 1 1 calc R . .
H48B H 0.3458 0.9319 0.5651 0.174 Uiso 1 1 calc R . .
H48C H 0.4145 0.8929 0.5575 0.174 Uiso 1 1 calc R . .
C49 C 0.6576(4) 1.0385(2) 0.6275(3) 0.0347(18) Uani 1 1 d . . .
H49A H 0.6271 1.0341 0.5861 0.042 Uiso 1 1 calc R . .
H49B H 0.7127 1.0420 0.6162 0.042 Uiso 1 1 calc R . .
C50 C 0.6318(4) 1.0858(3) 0.6592(4) 0.0401(19) Uani 1 1 d . . .
H50A H 0.5786 1.0816 0.6751 0.048 Uiso 1 1 calc R . .
H50B H 0.6666 1.0931 0.6973 0.048 Uiso 1 1 calc R . .
C51 C 0.6329(5) 1.1283(3) 0.6119(4) 0.050(2) Uani 1 1 d . . .
H51A H 0.5991 1.1204 0.5734 0.060 Uiso 1 1 calc R . .
H51B H 0.6864 1.1328 0.5967 0.060 Uiso 1 1 calc R . .
C52 C 0.6056(6) 1.1760(3) 0.6420(5) 0.076(3) Uani 1 1 d . . .
H52A H 0.5530 1.1716 0.6580 0.114 Uiso 1 1 calc R . .
H52B H 0.6052 1.2021 0.6090 0.114 Uiso 1 1 calc R . .
H52C H 0.6408 1.1851 0.6785 0.114 Uiso 1 1 calc R . .
C53 C 0.7478(7) 0.3744(4) 0.1969(5) 0.087(4) Uani 1 1 d . . .
H53A H 0.7047 0.3897 0.1712 0.105 Uiso 1 1 calc R . .
H53B H 0.7505 0.3394 0.1837 0.105 Uiso 1 1 calc R . .
C54 C 0.8227(8) 0.3992(4) 0.1786(5) 0.089(4) Uani 1 1 d . . .
H54A H 0.8622 0.3947 0.2143 0.107 Uiso 1 1 calc R . .
H54B H 0.8137 0.4349 0.1728 0.107 Uiso 1 1 calc R . .
C55 C 0.8525(7) 0.3773(4) 0.1155(6) 0.095(4) Uani 1 1 d . . .
H55A H 0.8755 0.3446 0.1249 0.114 Uiso 1 1 calc R . .
H55B H 0.8084 0.3727 0.0840 0.114 Uiso 1 1 calc R . .
C56 C 0.9121(6) 0.4093(5) 0.0852(6) 0.114(5) Uani 1 1 d . . .
H56A H 0.8879 0.4402 0.0708 0.171 Uiso 1 1 calc R . .
H56B H 0.9336 0.3924 0.0476 0.171 Uiso 1 1 calc R . .
H56C H 0.9539 0.4163 0.1175 0.171 Uiso 1 1 calc R . .
C57 C 0.7360(7) 0.4295(3) 0.2910(5) 0.095(4) Uani 1 1 d . E .
H57A H 0.7886 0.4418 0.2820 0.114 Uiso 1 1 calc R . .
H57B H 0.7301 0.4299 0.3390 0.114 Uiso 1 1 calc R . .
C58 C 0.6762(7) 0.4645(4) 0.2597(5) 0.101(4) Uani 1 1 d . . .
H58A H 0.6232 0.4545 0.2715 0.122 Uiso 1 1 calc R D 1
H58B H 0.6794 0.4634 0.2115 0.122 Uiso 1 1 calc R D 1
C59 C 0.6934(8) 0.5165(5) 0.2845(6) 0.119(5) Uiso 1 1 d D E 1
H59A H 0.7495 0.5237 0.2819 0.143 Uiso 1 1 calc R E 1
H59B H 0.6644 0.5409 0.2574 0.143 Uiso 1 1 calc R E 1
C60 C 0.6698(10) 0.5196(7) 0.3516(8) 0.126(7) Uiso 0.70 1 d PD E 1
H60A H 0.6193 0.5036 0.3557 0.190 Uiso 1 1 calc R E 1
H60B H 0.6658 0.5542 0.3644 0.190 Uiso 1 1 calc R E 1
H60C H 0.7084 0.5031 0.3801 0.190 Uiso 1 1 calc R E 1
C60' C 0.757(2) 0.5496(15) 0.259(2) 0.126(16) Uiso 0.30 1 d PD F 2
C61 C 0.6474(6) 0.3555(4) 0.2721(6) 0.089(4) Uani 1 1 d . . .
H61A H 0.6121 0.3740 0.2420 0.107 Uiso 1 1 calc R . .
H61B H 0.6479 0.3210 0.2569 0.107 Uiso 1 1 calc R . .
C62 C 0.6141(7) 0.3566(5) 0.3391(6) 0.105(4) Uani 1 1 d . . .
H62A H 0.6125 0.3910 0.3548 0.126 Uiso 1 1 calc R . .
H62B H 0.6482 0.3377 0.3697 0.126 Uiso 1 1 calc R . .
C63 C 0.5323(7) 0.3349(5) 0.3384(6) 0.107(4) Uani 1 1 d . . .
H63A H 0.4998 0.3522 0.3050 0.129 Uiso 1 1 calc R . .
H63B H 0.5350 0.2999 0.3256 0.129 Uiso 1 1 calc R . .
C64 C 0.4942(8) 0.3386(5) 0.4028(7) 0.144(6) Uani 1 1 d . . .
H64A H 0.5273 0.3231 0.4367 0.216 Uiso 1 1 calc R . .
H64B H 0.4439 0.3217 0.4002 0.216 Uiso 1 1 calc R . .
H64C H 0.4863 0.3732 0.4137 0.216 Uiso 1 1 calc R . .
C65 C 0.7875(6) 0.3466(3) 0.3078(5) 0.083(4) Uani 1 1 d . H .
H65A H 0.7791 0.3532 0.3545 0.099 Uiso 1 1 calc R . .
H65B H 0.8404 0.3580 0.2980 0.099 Uiso 1 1 calc R . .
C66 C 0.7831(8) 0.2903(4) 0.2962(6) 0.124(5) Uani 1 1 d . . .
H66A H 0.7371 0.2769 0.3179 0.149 Uiso 1 1 calc R G 1
H66B H 0.7769 0.2837 0.2488 0.149 Uiso 1 1 calc R G 1
C67 C 0.8558(8) 0.2647(4) 0.3230(7) 0.145(8) Uani 1 1 d . H 1
H67A H 0.8499 0.2285 0.3217 0.175 Uiso 1 1 calc R H 1
H67B H 0.8685 0.2751 0.3684 0.175 Uiso 1 1 calc R H 1
C68 C 0.9181(14) 0.2821(9) 0.2758(12) 0.160(12) Uiso 0.60 1 d P H 1
H68A H 0.8928 0.2959 0.2363 0.240 Uiso 1 1 calc R H 1
H68B H 0.9507 0.2542 0.2638 0.240 Uiso 1 1 calc R H 1
H68C H 0.9504 0.3074 0.2972 0.240 Uiso 1 1 calc R H 1
C68' C 0.848(2) 0.2082(17) 0.328(2) 0.170(17) Uiso 0.40 1 d P I 2
C69 C 0.7972(11) 0.1272(6) 0.2954(8) 0.135(6) Uiso 1 1 d . . .
C70 C 0.7166(11) 0.1101(7) 0.3178(9) 0.210(8) Uiso 1 1 d . . .
H70A H 0.7128 0.1156 0.3649 0.315 Uiso 1 1 calc R . .
H70B H 0.7099 0.0750 0.3083 0.315 Uiso 1 1 calc R . .
H70C H 0.6759 0.1289 0.2944 0.315 Uiso 1 1 calc R . .
C71 C 0.8739(6) 0.0175(5) 0.9844(5) 0.075(3) Uani 1 1 d . . .
C72 C 0.8839(7) -0.0368(4) 0.9822(6) 0.107(4) Uani 1 1 d . . .
H72A H 0.8344 -0.0528 0.9910 0.161 Uiso 1 1 calc R . .
H72B H 0.9230 -0.0469 1.0153 0.161 Uiso 1 1 calc R . .
H72C H 0.9008 -0.0466 0.9388 0.161 Uiso 1 1 calc R . .

loop_
_atom_site_aniso_label
_atom_site_aniso_U_11
_atom_site_aniso_U_22
_atom_site_aniso_U_33
_atom_site_aniso_U_23
_atom_site_aniso_U_13
_atom_site_aniso_U_12
Mo1 0.0202(3) 0.0209(3) 0.0280(3) -0.0011(3) 0.0041(3) 0.0009(3)
Mo2 0.0160(3) 0.0245(3) 0.0267(3) -0.0003(3) 0.0009(3) -0.0025(3)
Mo3 0.0215(3) 0.0207(3) 0.0286(3) -0.0035(3) -0.0024(3) -0.0002(3)
Mo4 0.0355(4) 0.0232(3) 0.0269(3) 0.0023(3) 0.0022(3) 0.0096(3)
Mo5 0.0448(4) 0.0269(3) 0.0232(3) 0.0036(3) 0.0145(3) 0.0108(3)
Mo6 0.0525(5) 0.0361(4) 0.0202(3) 0.0077(3) 0.0091(3) 0.0158(3)
Mn1 0.0156(7) 0.0176(7) 0.0190(7) 0.0023(6) 0.0017(6) -0.0013(6)
Mn2 0.0309(9) 0.0205(7) 0.0181(8) 0.0040(6) 0.0067(6) 0.0079(7)
O1 0.023(3) 0.030(3) 0.044(3) -0.002(2) 0.005(2) -0.014(2)
O2 0.025(3) 0.036(3) 0.042(3) 0.002(2) -0.008(2) 0.006(2)
O3 0.018(2) 0.024(2) 0.029(3) 0.000(2) 0.009(2) -0.001(2)
O4 0.023(3) 0.029(3) 0.045(3) 0.008(2) 0.003(2) 0.005(2)
O5 0.037(3) 0.030(3) 0.033(3) -0.005(2) 0.010(2) -0.003(2)
O6 0.020(2) 0.016(2) 0.025(2) 0.0001(19) 0.0004(19) 0.0028(19)
O7 0.022(2) 0.021(2) 0.020(2) 0.0079(19) -0.0027(19) 0.001(2)
O8 0.036(3) 0.036(3) 0.032(3) -0.012(2) -0.002(2) 0.002(2)
O9 0.025(3) 0.022(2) 0.022(2) 0.0010(19) 0.000(2) -0.004(2)
O10 0.028(3) 0.021(2) 0.053(3) 0.003(2) -0.007(2) -0.005(2)
O11 0.024(3) 0.018(2) 0.019(2) 0.0045(19) -0.0001(19) -0.002(2)
O12 0.024(2) 0.017(2) 0.018(2) 0.0037(19) 0.0036(19) -0.0031(19)
O13 0.067(4) 0.033(3) 0.027(3) -0.002(2) 0.014(3) 0.012(3)
O14 0.047(3) 0.034(3) 0.021(3) 0.010(2) 0.018(2) 0.012(2)
O15 0.046(3) 0.040(3) 0.031(3) 0.008(2) 0.019(2) 0.012(3)
O16 0.035(3) 0.023(2) 0.029(3) 0.001(2) 0.013(2) 0.001(2)
O17 0.038(3) 0.023(2) 0.020(2) 0.002(2) 0.010(2) 0.008(2)
O18 0.035(3) 0.021(2) 0.021(2) 0.0009(19) 0.008(2) 0.001(2)
O19 0.037(3) 0.035(3) 0.047(3) -0.008(2) 0.002(3) 0.010(2)
O20 0.051(3) 0.029(3) 0.031(3) 0.009(2) -0.004(2) 0.006(2)
O21 0.040(3) 0.029(3) 0.024(3) -0.003(2) 0.003(2) 0.009(2)
O22 0.036(3) 0.023(2) 0.024(3) -0.001(2) 0.008(2) 0.004(2)
O23 0.069(4) 0.046(3) 0.043(3) 0.022(3) 0.016(3) 0.019(3)
O24 0.075(4) 0.057(3) 0.022(3) -0.008(3) 0.007(3) 0.019(3)
O25 0.025(3) 0.106(5) 0.047(3) 0.044(3) 0.003(3) 0.002(3)
O26 0.051(4) 0.054(4) 0.058(4) 0.002(3) 0.010(3) -0.020(3)
O27 0.041(3) 0.046(3) 0.065(4) -0.007(3) -0.003(3) 0.009(3)
O28 0.038(3) 0.029(3) 0.061(4) -0.005(3) 0.016(3) 0.001(2)
O29 0.040(4) 0.037(3) 0.057(4) 0.001(3) -0.004(3) 0.012(3)
O30 0.076(5) 0.053(4) 0.043(4) -0.010(3) 0.001(3) -0.002(3)
N1 0.019(3) 0.038(3) 0.025(3) 0.015(3) 0.003(3) 0.000(3)
N2 0.026(3) 0.028(3) 0.042(4) -0.007(3) 0.010(3) 0.005(3)
N3 0.033(4) 0.015(3) 0.043(4) 0.001(3) 0.005(3) -0.002(3)
N4 0.030(4) 0.040(3) 0.023(3) 0.011(3) 0.015(3) 0.008(3)
N5 0.127(9) 0.076(6) 0.058(6) -0.013(5) -0.062(6) 0.036(6)
N6 0.082(8) 0.140(10) 0.183(12) 0.068(9) 0.022(8) 0.027(7)
N7 0.093(8) 0.078(7) 0.119(9) -0.013(6) 0.020(6) 0.011(6)
C1 0.024(4) 0.022(3) 0.022(4) 0.008(3) 0.001(3) -0.003(3)
C2 0.025(4) 0.029(4) 0.027(4) 0.009(3) 0.001(3) -0.005(3)
C3 0.025(4) 0.028(4) 0.018(4) 0.005(3) 0.004(3) 0.002(3)
C4 0.022(4) 0.032(4) 0.025(4) 0.010(3) 0.002(3) 0.003(3)
C5 0.028(5) 0.052(5) 0.035(5) 0.019(4) 0.001(4) -0.001(4)
C6 0.030(5) 0.074(6) 0.037(5) 0.038(4) 0.005(4) 0.006(4)
C7 0.048(5) 0.042(5) 0.040(5) 0.015(4) 0.012(4) 0.013(4)
C8 0.044(5) 0.032(4) 0.035(5) 0.006(4) 0.004(4) 0.002(4)
C9 0.097(8) 0.063(6) 0.067(7) 0.004(5) 0.012(6) 0.021(6)
C10 0.063(6) 0.065(6) 0.064(6) 0.031(5) 0.010(5) 0.017(5)
C11 0.033(4) 0.018(3) 0.034(4) -0.001(3) 0.006(3) -0.002(3)
C12 0.037(4) 0.029(4) 0.031(4) 0.003(3) 0.009(3) 0.002(3)
C13 0.035(4) 0.030(4) 0.026(4) 0.006(3) 0.005(3) 0.006(3)
C14 0.027(4) 0.030(4) 0.040(5) -0.004(3) 0.006(3) 0.000(3)
C15 0.039(5) 0.035(4) 0.044(5) -0.004(4) 0.006(4) 0.005(4)
C16 0.048(5) 0.053(5) 0.048(5) -0.012(4) 0.005(4) 0.005(4)
C17 0.031(5) 0.036(4) 0.056(5) 0.007(4) -0.007(4) 0.004(4)
C18 0.034(5) 0.033(4) 0.057(6) -0.004(4) -0.012(4) -0.003(4)
C19 0.046(6) 0.054(6) 0.089(7) 0.004(5) -0.003(5) 0.004(5)
C20 0.060(6) 0.060(6) 0.058(6) 0.007(5) -0.013(5) 0.016(5)
C21 0.036(5) 0.032(4) 0.037(5) 0.000(3) 0.007(4) -0.004(3)
C22 0.033(5) 0.031(4) 0.049(5) -0.001(4) 0.016(4) 0.003(3)
C23 0.040(5) 0.039(4) 0.039(5) 0.001(4) 0.005(4) -0.006(4)
C24 0.056(6) 0.060(6) 0.049(6) 0.004(5) 0.015(5) 0.010(5)
C25 0.032(4) 0.031(4) 0.039(5) -0.002(3) 0.004(4) -0.011(3)
C26 0.053(6) 0.047(5) 0.061(6) 0.006(4) -0.020(5) 0.005(4)
C27 0.036(5) 0.081(7) 0.067(6) -0.018(5) -0.014(5) -0.004(5)
C28 0.077(8) 0.117(9) 0.098(9) -0.033(7) -0.049(7) 0.028(7)
C29 0.036(4) 0.020(4) 0.041(5) 0.001(3) 0.004(4) -0.003(3)
C30 0.053(5) 0.034(4) 0.030(4) 0.000(4) 0.007(4) -0.003(4)
C31 0.061(6) 0.037(5) 0.049(5) -0.005(4) 0.009(4) 0.006(4)
C32 0.122(9) 0.048(5) 0.049(6) -0.004(5) 0.029(6) 0.004(6)
C33 0.044(5) 0.031(4) 0.035(5) -0.007(3) -0.003(4) 0.010(4)
C34 0.053(6) 0.061(6) 0.059(6) -0.009(5) -0.012(5) 0.015(5)
C35 0.072(7) 0.101(8) 0.064(7) -0.009(6) -0.019(6) 0.032(6)
C36 0.088(11) 0.055(8) 0.054(9) 0.012(7) -0.013(8) 0.010(8)
C37 0.031(4) 0.057(5) 0.026(4) 0.016(4) 0.006(3) 0.005(4)
C38 0.031(5) 0.069(6) 0.035(5) 0.025(4) 0.000(4) 0.000(4)
C39 0.048(6) 0.052(5) 0.062(6) 0.006(5) 0.006(5) -0.002(5)
C40 0.048(6) 0.063(6) 0.075(7) 0.016(5) -0.010(5) -0.006(5)
C41 0.026(4) 0.044(4) 0.039(5) 0.010(4) 0.018(4) 0.006(4)
C42 0.035(5) 0.040(5) 0.060(6) 0.021(4) 0.014(4) -0.004(4)
C43 0.048(6) 0.043(5) 0.096(8) 0.018(5) 0.025(5) 0.006(4)
C44 0.099(9) 0.050(6) 0.098(8) 0.001(6) 0.025(7) -0.002(6)
C45 0.029(4) 0.056(5) 0.023(4) 0.011(4) 0.011(3) 0.004(4)
C46 0.035(5) 0.110(8) 0.034(5) -0.006(5) 0.004(4) 0.021(5)
C47 0.031(5) 0.067(6) 0.053(5) -0.014(5) 0.001(4) 0.010(4)
C48 0.063(7) 0.180(12) 0.104(9) -0.105(9) -0.030(7) 0.046(8)
C49 0.035(4) 0.041(4) 0.029(4) 0.013(4) 0.012(3) 0.016(4)
C50 0.038(5) 0.044(5) 0.039(5) 0.000(4) 0.005(4) 0.006(4)
C51 0.060(6) 0.041(5) 0.051(5) 0.008(4) 0.009(5) 0.007(4)
C52 0.082(8) 0.045(5) 0.100(8) -0.005(5) 0.004(6) 0.022(5)
C53 0.103(10) 0.067(7) 0.088(9) -0.013(6) -0.057(7) 0.015(7)
C54 0.131(11) 0.065(7) 0.069(8) -0.012(6) -0.050(8) 0.023(8)
C55 0.085(9) 0.076(8) 0.118(10) 0.012(8) -0.063(8) 0.004(7)
C56 0.060(8) 0.120(11) 0.158(13) 0.004(9) -0.044(8) 0.000(8)
C57 0.153(11) 0.064(7) 0.065(7) -0.020(6) -0.068(7) 0.035(7)
C58 0.152(11) 0.073(7) 0.075(8) -0.013(6) -0.066(8) 0.037(8)
C61 0.088(9) 0.083(8) 0.094(9) -0.001(7) -0.061(7) 0.017(7)
C62 0.123(12) 0.113(10) 0.077(9) 0.003(8) -0.053(8) 0.019(9)
C63 0.098(10) 0.110(10) 0.111(11) -0.022(9) -0.049(9) 0.015(8)
C64 0.147(14) 0.161(14) 0.122(13) 0.006(11) -0.016(11) 0.055(12)
C65 0.113(9) 0.069(7) 0.062(6) -0.020(5) -0.061(6) 0.035(6)
C66 0.183(14) 0.075(8) 0.109(10) -0.027(7) -0.090(10) 0.025(9)
C67 0.198(15) 0.064(7) 0.165(14) -0.072(8) -0.149(13) 0.072(9)
C71 0.058(7) 0.085(8) 0.083(8) -0.021(7) 0.004(6) -0.005(7)
C72 0.099(10) 0.093(9) 0.131(11) -0.035(8) 0.007(8) -0.005(8)

loop_
_atom_type_symbol
_atom_type_description
_atom_type_scat_dispersion_real
_atom_type_scat_dispersion_imag
_atom_type_scat_source
Mo Mo -1.6832 0.6857 'International Tables Vol C Tables 4.2.6.8 and 6.1.1.4'
Mn Mn 0.3368 0.7283 'International Tables Vol C Tables 4.2.6.8 and 6.1.1.4'
O O 0.0106 0.0060 'International Tables Vol C Tables 4.2.6.8 and 6.1.1.4'
N N 0.0061 0.0033 'International Tables Vol C Tables 4.2.6.8 and 6.1.1.4'
C C 0.0033 0.0016 'International Tables Vol C Tables 4.2.6.8 and 6.1.1.4'
H H 0.0000 0.0000 'International Tables Vol C Tables 4.2.6.8 and 6.1.1.4'

loop_
_geom_angle_atom_site_label_1
_geom_angle_atom_site_label_2
_geom_angle_atom_site_label_3
_geom_angle
_geom_angle_site_symmetry_1
_geom_angle_site_symmetry_3
O5 Mo1 O4 104.9(2) . .
O5 Mo1 O6 101.30(19) . .
O4 Mo1 O6 99.83(19) . .
O5 Mo1 O3 97.80(19) . .
O4 Mo1 O3 103.9(2) . .
O6 Mo1 O3 144.40(17) . .
O5 Mo1 O12 160.60(18) . .
O4 Mo1 O12 93.45(18) . .
O6 Mo1 O12 81.26(15) . .
O3 Mo1 O12 71.25(15) . .
O5 Mo1 O7 91.54(18) . .
O4 Mo1 O7 162.27(18) . .
O6 Mo1 O7 69.90(15) . .
O3 Mo1 O7 79.88(15) . .
O12 Mo1 O7 71.11(14) . .
O2 Mo2 O1 105.9(2) . .
O2 Mo2 O3 103.8(2) . .
O1 Mo2 O3 98.20(19) . .
O2 Mo2 O9 98.2(2) . 3_756
O1 Mo2 O9 101.71(19) . 3_756
O3 Mo2 O9 144.86(17) . 3_756
O2 Mo2 O12 93.48(18) . .
O1 Mo2 O12 159.76(18) . .
O3 Mo2 O12 70.99(15) . .
O9 Mo2 O12 80.73(15) 3_756 .
O2 Mo2 O11 161.94(19) . 3_756
O1 Mo2 O11 90.21(18) . 3_756
O3 Mo2 O11 81.28(15) . 3_756
O9 Mo2 O11 70.06(15) 3_756 3_756
O12 Mo2 O11 71.56(13) . 3_756
O8 Mo3 O10 105.9(2) . .
O8 Mo3 O9 99.3(2) . .
O10 Mo3 O9 100.73(19) . .
O8 Mo3 O6 101.1(2) . .
O10 Mo3 O6 100.07(19) . .
O9 Mo3 O6 145.47(17) . .
O8 Mo3 O11 160.53(18) . .
O10 Mo3 O11 92.97(19) . .
O9 Mo3 O11 72.08(15) . .
O6 Mo3 O11 79.61(15) . .
O8 Mo3 O7 91.26(18) . .
O10 Mo3 O7 162.35(19) . .
O9 Mo3 O7 79.85(15) . .
O6 Mo3 O7 72.15(15) . .
O11 Mo3 O7 70.28(14) . .
O20 Mo4 O19 105.4(2) . .
O20 Mo4 O21 102.1(2) . .
O19 Mo4 O21 97.9(2) . .
O20 Mo4 O17 98.4(2) . .
O19 Mo4 O17 103.0(2) . .
O21 Mo4 O17 145.52(18) . .
O20 Mo4 O22 92.37(19) . .
O19 Mo4 O22 161.27(19) . .
O21 Mo4 O22 72.08(17) . .
O17 Mo4 O22 79.70(16) . .
O20 Mo4 O18 161.0(2) . .
O19 Mo4 O18 92.88(19) . .
O21 Mo4 O18 79.76(16) . .
O17 Mo4 O18 72.15(16) . .
O22 Mo4 O18 70.07(15) . .
O13 Mo5 O15 105.9(2) . .
O13 Mo5 O17 100.8(2) . .
O15 Mo5 O17 100.3(2) . .
O13 Mo5 O14 102.1(2) . .
O15 Mo5 O14 98.1(2) . .
O17 Mo5 O14 145.23(17) . .
O13 Mo5 O16 94.7(2) . .
O15 Mo5 O16 158.7(2) . .
O17 Mo5 O16 80.94(17) . .
O14 Mo5 O16 71.51(17) . .
O13 Mo5 O18 165.3(2) . .
O15 Mo5 O18 87.96(19) . .
O17 Mo5 O18 71.14(16) . .
O14 Mo5 O18 80.34(16) . .
O16 Mo5 O18 72.19(15) . .
O23 Mo6 O24 105.2(3) . .
O23 Mo6 O21 101.9(2) . .
O24 Mo6 O21 99.9(2) . .
O23 Mo6 O14 98.4(2) . 3_657
O24 Mo6 O14 103.3(2) . 3_657
O21 Mo6 O14 143.73(18) . 3_657
O23 Mo6 O16 161.6(2) . 3_657
O24 Mo6 O16 91.9(2) . 3_657
O21 Mo6 O16 81.36(16) . 3_657
O14 Mo6 O16 70.45(16) 3_657 3_657
O23 Mo6 O22 92.0(2) . .
O24 Mo6 O22 161.8(2) . .
O21 Mo6 O22 70.17(17) . .
O14 Mo6 O22 79.49(17) 3_657 .
O16 Mo6 O22 71.89(14) 3_657 .
O11 Mn1 O11 180.00(14) 3_756 .
O11 Mn1 O7 91.77(16) 3_756 .
O11 Mn1 O7 88.23(16) . .
O11 Mn1 O7 88.23(16) 3_756 3_756
O11 Mn1 O7 91.77(16) . 3_756
O7 Mn1 O7 180.000(1) . 3_756
O11 Mn1 O12 92.55(16) 3_756 3_756
O11 Mn1 O12 87.45(16) . 3_756
O7 Mn1 O12 92.93(16) . 3_756
O7 Mn1 O12 87.07(16) 3_756 3_756
O11 Mn1 O12 87.45(16) 3_756 .
O11 Mn1 O12 92.55(16) . .
O7 Mn1 O12 87.07(16) . .
O7 Mn1 O12 92.93(16) 3_756 .
O12 Mn1 O12 180.0(2) 3_756 .
O18 Mn2 O18 180.000(1) 3_657 .
O18 Mn2 O22 87.17(17) 3_657 3_657
O18 Mn2 O22 92.83(17) . 3_657
O18 Mn2 O22 92.83(17) 3_657 .
O18 Mn2 O22 87.17(17) . .
O22 Mn2 O22 180.000(1) 3_657 .
O18 Mn2 O16 88.08(17) 3_657 3_657
O18 Mn2 O16 91.92(17) . 3_657
O22 Mn2 O16 92.14(17) 3_657 3_657
O22 Mn2 O16 87.86(17) . 3_657
O18 Mn2 O16 91.92(17) 3_657 .
O18 Mn2 O16 88.08(17) . .
O22 Mn2 O16 87.86(17) 3_657 .
O22 Mn2 O16 92.14(17) . .
O16 Mn2 O16 180.000(1) 3_657 .
Mo2 O3 Mo1 120.2(2) . .
Mo3 O6 Mo1 122.9(2) . .
C4 O7 Mn1 117.1(4) . .
C4 O7 Mo3 120.5(4) . .
Mn1 O7 Mo3 100.71(17) . .
C4 O7 Mo1 123.6(3) . .
Mn1 O7 Mo1 100.19(16) . .
Mo3 O7 Mo1 89.24(13) . .
Mo3 O9 Mo2 122.2(2) . 3_756
C2 O11 Mn1 117.9(3) . .
C2 O11 Mo3 119.3(3) . .
Mn1 O11 Mo3 100.78(17) . .
C2 O11 Mo2 123.3(4) . 3_756
Mn1 O11 Mo2 100.38(16) . 3_756
Mo3 O11 Mo2 89.64(13) . 3_756
C3 O12 Mn1 114.7(3) . .
C3 O12 Mo1 121.1(3) . .
Mn1 O12 Mo1 101.58(16) . .
C3 O12 Mo2 121.9(3) . .
Mn1 O12 Mo2 100.59(15) . .
Mo1 O12 Mo2 92.65(14) . .
Mo5 O14 Mo6 120.9(2) . 3_657
C12 O16 Mn2 115.4(4) . .
C12 O16 Mo5 122.5(4) . .
Mn2 O16 Mo5 99.77(18) . .
C12 O16 Mo6 122.3(4) . 3_657
Mn2 O16 Mo6 99.87(17) . 3_657
Mo5 O16 Mo6 91.94(15) . 3_657
Mo5 O17 Mo4 121.3(2) . .
C14 O18 Mn2 117.3(4) . .
C14 O18 Mo4 121.4(4) . .
Mn2 O18 Mo4 101.70(17) . .
C14 O18 Mo5 121.6(4) . .
Mn2 O18 Mo5 99.95(18) . .
Mo4 O18 Mo5 89.45(14) . .
Mo4 O21 Mo6 122.4(2) . .
C13 O22 Mn2 117.2(4) . .
C13 O22 Mo4 120.9(4) . .
Mn2 O22 Mo4 101.06(18) . .
C13 O22 Mo6 122.1(4) . .
Mn2 O22 Mo6 100.37(17) . .
Mo4 O22 Mo6 89.92(15) . .
C5 N1 C1 128.5(6) . .
C15 N2 C11 127.3(6) . .
C33 N3 C25 108.1(5) . .
C33 N3 C29 111.7(5) . .
C25 N3 C29 111.1(5) . .
C33 N3 C21 110.1(5) . .
C25 N3 C21 110.7(5) . .
C29 N3 C21 105.3(5) . .
C45 N4 C49 110.7(5) . .
C45 N4 C41 112.0(5) . .
C49 N4 C41 107.6(5) . .
C45 N4 C37 107.3(5) . .
C49 N4 C37 109.9(5) . .
C41 N4 C37 109.4(5) . .
C53 N5 C61 106.7(8) . .
C53 N5 C65 110.4(8) . .
C61 N5 C65 110.9(8) . .
C53 N5 C57 109.4(9) . .
C61 N5 C57 113.2(9) . .
C65 N5 C57 106.2(7) . .
N1 C1 C4 107.7(5) . 3_756
N1 C1 C3 101.9(5) . .
C4 C1 C3 113.7(5) 3_756 .
N1 C1 C2 108.6(5) . .
C4 C1 C2 112.3(5) 3_756 .
C3 C1 C2 111.8(5) . .
O11 C2 C1 112.0(5) . .
O12 C3 C1 113.9(5) . .
O7 C4 C1 113.2(5) . 3_756
O25 C5 N1 124.6(6) . .
O25 C5 C6 122.4(7) . .
N1 C5 C6 112.9(6) . .
C7 C6 C5 112.4(6) . .
C9 C7 C6 109.8(7) . .
C9 C7 C8 109.2(7) . .
C6 C7 C8 112.7(6) . .
C9 C7 C10 110.4(7) . .
C6 C7 C10 107.2(7) . .
C8 C7 C10 107.4(6) . .
O26 C8 O27 123.8(8) . .
O26 C8 C7 124.6(7) . .
O27 C8 C7 111.4(7) . .
N2 C11 C14 103.4(5) . 3_657
N2 C11 C12 108.5(5) . .
C14 C11 C12 112.2(5) 3_657 .
N2 C11 C13 107.1(5) . .
C14 C11 C13 111.7(6) 3_657 .
C12 C11 C13 113.2(6) . .
O16 C12 C11 113.0(5) . .
O22 C13 C11 113.5(5) . .
O18 C14 C11 113.7(5) . 3_657
O28 C15 N2 123.4(7) . .
O28 C15 C16 120.6(7) . .
N2 C15 C16 116.0(7) . .
C17 C16 C15 112.5(6) . .
C18 C17 C16 113.2(6) . .
C18 C17 C19 108.6(6) . .
C16 C17 C19 107.7(7) . .
C18 C17 C20 108.8(7) . .
C16 C17 C20 108.3(6) . .
C19 C17 C20 110.2(7) . .
O30 C18 O29 122.6(7) . .
O30 C18 C17 125.6(8) . .
O29 C18 C17 111.6(7) . .
C22 C21 N3 115.8(5) . .
C21 C22 C23 110.9(6) . .
C24 C23 C22 113.3(6) . .
C26 C25 N3 115.3(6) . .
C27 C26 C25 112.8(7) . .
C26 C27 C28 113.0(8) . .
C30 C29 N3 116.3(5) . .
C29 C30 C31 110.1(6) . .
C32 C31 C30 114.0(6) . .
N3 C33 C34 115.5(6) . .
C35 C34 C33 110.8(7) . .
C36 C35 C34 110.7(9) . .
C38 C37 N4 114.9(6) . .
C39 C38 C37 111.8(6) . .
C38 C39 C40 112.4(7) . .
C42 C41 N4 115.5(6) . .
C41 C42 C43 111.0(6) . .
C44 C43 C42 115.1(7) . .
N4 C45 C46 114.1(6) . .
C47 C46 C45 112.9(6) . .
C46 C47 C48 111.8(7) . .
N4 C49 C50 115.9(5) . .
C51 C50 C49 111.6(6) . .
C50 C51 C52 112.7(7) . .
N5 C53 C54 116.0(9) . .
C53 C54 C55 110.4(9) . .
C56 C55 C54 112.2(10) . .
N5 C57 C58 113.9(8) . .
C57 C58 C59 108.4(9) . .
C60 C59 C58 108.1(12) . .
C62 C61 N5 115.9(9) . .
C61 C62 C63 111.2(10) . .
C64 C63 C62 113.4(11) . .
N5 C65 C66 114.4(8) . .
C67 C66 C65 111.2(9) . .
C66 C67 C68 102.5(14) . .
N6 C69 C70 172.9(19) . .
N7 C71 C72 176.6(13) . .

loop_
_geom_bond_atom_site_label_1
_geom_bond_atom_site_label_2
_geom_bond_distance
_geom_bond_site_symmetry_2
Mo1 O5 1.699(4) .
Mo1 O4 1.704(4) .
Mo1 O6 1.921(4) .
Mo1 O3 1.923(4) .
Mo1 O12 2.298(4) .
Mo1 O7 2.441(4) .
Mo2 O2 1.696(4) .
Mo2 O1 1.697(4) .
Mo2 O3 1.922(4) .
Mo2 O9 1.932(4) 3_756
Mo2 O12 2.310(4) .
Mo2 O11 2.419(4) 3_756
Mo3 O8 1.701(4) .
Mo3 O10 1.711(4) .
Mo3 O9 1.906(4) .
Mo3 O6 1.911(4) .
Mo3 O11 2.349(4) .
Mo3 O7 2.351(4) .
Mo4 O20 1.696(4) .
Mo4 O19 1.706(5) .
Mo4 O21 1.904(4) .
Mo4 O17 1.931(4) .
Mo4 O22 2.341(4) .
Mo4 O18 2.346(4) .
Mo5 O13 1.692(5) .
Mo5 O15 1.716(5) .
Mo5 O17 1.906(4) .
Mo5 O14 1.914(4) .
Mo5 O16 2.307(4) .
Mo5 O18 2.405(4) .
Mo6 O23 1.696(5) .
Mo6 O24 1.699(5) .
Mo6 O21 1.926(4) .
Mo6 O14 1.929(5) 3_657
Mo6 O16 2.343(4) 3_657
Mo6 O22 2.408(4) .
Mn1 O11 1.943(4) 3_756
Mn1 O11 1.943(4) .
Mn1 O7 1.944(4) .
Mn1 O7 1.944(4) 3_756
Mn1 O12 2.058(4) 3_756
Mn1 O12 2.058(4) .
Mn2 O18 1.938(4) 3_657
Mn2 O18 1.938(4) .
Mn2 O22 1.964(4) 3_657
Mn2 O22 1.964(4) .
Mn2 O16 2.055(4) 3_657
Mn2 O16 2.055(4) .
O7 C4 1.451(7) .
O9 Mo2 1.932(4) 3_756
O11 C2 1.451(7) .
O11 Mo2 2.419(4) 3_756
O12 C3 1.431(7) .
O14 Mo6 1.929(5) 3_657
O16 C12 1.442(8) .
O16 Mo6 2.343(4) 3_657
O18 C14 1.433(7) .
O22 C13 1.425(8) .
O25 C5 1.204(8) .
O26 C8 1.198(8) .
O27 C8 1.313(8) .
O28 C15 1.226(8) .
O29 C18 1.343(9) .
O30 C18 1.200(9) .
N1 C5 1.346(8) .
N1 C1 1.472(7) .
N2 C15 1.350(8) .
N2 C11 1.465(8) .
N3 C33 1.512(8) .
N3 C25 1.514(8) .
N3 C29 1.523(8) .
N3 C21 1.531(8) .
N4 C45 1.512(8) .
N4 C49 1.514(8) .
N4 C41 1.519(8) .
N4 C37 1.520(8) .
N5 C53 1.479(13) .
N5 C61 1.524(13) .
N5 C65 1.527(10) .
N5 C57 1.528(11) .
N6 C69 1.160(17) .
N7 C71 1.129(12) .
C1 C4 1.522(8) 3_756
C1 C3 1.542(9) .
C1 C2 1.548(8) .
C4 C1 1.522(8) 3_756
C5 C6 1.534(9) .
C6 C7 1.521(10) .
C7 C9 1.509(11) .
C7 C8 1.523(10) .
C7 C10 1.544(10) .
C11 C14 1.540(9) 3_657
C11 C12 1.541(9) .
C11 C13 1.545(9) .
C14 C11 1.540(9) 3_657
C15 C16 1.527(10) .
C16 C17 1.522(10) .
C17 C18 1.517(10) .
C17 C19 1.538(11) .
C17 C20 1.552(10) .
C21 C22 1.509(9) .
C22 C23 1.531(9) .
C23 C24 1.504(10) .
C25 C26 1.497(10) .
C26 C27 1.494(10) .
C27 C28 1.512(12) .
C29 C30 1.504(9) .
C30 C31 1.519(9) .
C31 C32 1.504(10) .
C33 C34 1.519(10) .
C34 C35 1.507(11) .
C35 C36 1.439(12) .
C37 C38 1.518(9) .
C38 C39 1.487(10) .
C39 C40 1.535(11) .
C41 C42 1.511(9) .
C42 C43 1.535(10) .
C43 C44 1.466(11) .
C45 C46 1.524(10) .
C46 C47 1.494(10) .
C47 C48 1.519(11) .
C49 C50 1.514(9) .
C50 C51 1.509(10) .
C51 C52 1.517(10) .
C53 C54 1.513(14) .
C54 C55 1.527(14) .
C55 C56 1.495(14) .
C57 C58 1.529(12) .
C58 C59 1.530(14) .
C59 C60 1.446(14) .
C61 C62 1.502(14) .
C62 C63 1.529(15) .
C63 C64 1.494(15) .
C65 C66 1.551(13) .
C66 C67 1.521(14) .
C67 C68 1.54(2) .
C69 C70 1.55(2) .
C71 C72 1.490(14) .

loop_
_geom_hbond_atom_site_label_D
_geom_hbond_atom_site_label_H
_geom_hbond_atom_site_label_A
_geom_hbond_distance_DH
_geom_hbond_distance_HA
_geom_hbond_distance_DA
_geom_hbond_angle_DHA
_geom_hbond_site_symmetry_A
O27 H27 O15 0.84 1.81 2.639(7) 172.0 1_654
O29 H29 O10 0.84 1.95 2.783(6) 173.6 4_566
